data_7202382
loop_
_publ_author_name
'Harada, Jun'
'Harakawa, Mayuko'
'Ogawa, Keiichiro'

_publ_section_title
;
 Conformational change of all-trans-1,6-diphenyl-1,3,5-hexatriene in
 two crystalline forms
;
_journal_issue 12
_journal_name_full CrystEngComm
_journal_page_first 1777
_journal_paper_doi 10.1039/b811220g
_journal_volume 10
_journal_year 2008
_chemical_formula_sum 'C18 H16'
_chemical_formula_weight 232.31
_chemical_melting_point 473.65
_chemical_name_systematic
;
E,E,E-1,6-diphenyl-1,3,5-hexatriene
;
_space_group_IT_number 61
_symmetry_cell_setting orthorhombic
_symmetry_space_group_name_Hall '-P 2ac 2ab'
_symmetry_space_group_name_H-M 'P b c a'
_atom_sites_solution_hydrogens difmap
_atom_sites_solution_primary direct
_audit_creation_method SHELXL-97
_cell_angle_alpha 90.00
_cell_angle_beta 90.00
_cell_angle_gamma 90.00
_cell_formula_units_Z 4
_cell_length_a 7.883(2)
_cell_length_b 9.670(3)
_cell_length_c 18.529(5)
_cell_measurement_reflns_used 3248
_cell_measurement_temperature 370
_cell_measurement_theta_max 21.5
_cell_measurement_theta_min 2.2
_cell_volume 1412.4(7)
_computing_cell_refinement 'SAINT (Bruker, 1998)'
_computing_data_collection 'SMART (Bruker, 1998)'
_computing_data_reduction SAINT
_computing_molecular_graphics 'SHELXTL (Sheldrick, 2008)'
_computing_publication_material SHELXTL
_computing_structure_refinement 'SHELXL-97 (Sheldrick, 2008)'
_computing_structure_solution 'SHELXS-97 (Sheldrick, 2008)'
_diffrn_ambient_temperature 370
_diffrn_detector_area_resol_mean 8.192
_diffrn_measured_fraction_theta_full 0.999
_diffrn_measured_fraction_theta_max 0.999
_diffrn_measurement_device_type 'Bruker SMART 1000 CCD diffractometer'
_diffrn_measurement_method \w_scan
_diffrn_radiation_monochromator graphite
_diffrn_radiation_source 'fine-focus sealed tube'
_diffrn_radiation_type MoK\a
_diffrn_radiation_wavelength 0.71073
_diffrn_reflns_av_R_equivalents 0.0275
_diffrn_reflns_av_sigmaI/netI 0.0197
_diffrn_reflns_limit_h_max 11
_diffrn_reflns_limit_h_min -11
_diffrn_reflns_limit_k_max 13
_diffrn_reflns_limit_k_min -13
_diffrn_reflns_limit_l_max 26
_diffrn_reflns_limit_l_min -26
_diffrn_reflns_number 20490
_diffrn_reflns_theta_full 30.08
_diffrn_reflns_theta_max 30.08
_diffrn_reflns_theta_min 2.20
_diffrn_standards_decay_% 0
_exptl_absorpt_coefficient_mu 0.061
_exptl_absorpt_correction_T_max 0.9902
_exptl_absorpt_correction_T_min 0.9818
_exptl_absorpt_correction_type multi-scan
_exptl_absorpt_process_details 'SADABS (Sheldrick, 2002)'
_exptl_crystal_colour pale_yellow
_exptl_crystal_density_diffrn 1.092
_exptl_crystal_density_method 'not measured'
_exptl_crystal_description block
_exptl_crystal_F_000 496
_exptl_crystal_size_max 0.30
_exptl_crystal_size_mid 0.28
_exptl_crystal_size_min 0.16
_refine_diff_density_max 0.170
_refine_diff_density_min -0.090
_refine_diff_density_rms 0.020
_refine_ls_extinction_coef 0.010(6)
_refine_ls_extinction_expression Fc^*^=kFc[1+0.001xFc^2^\l^3^/sin(2\q)]^-1/4^
_refine_ls_extinction_method SHELXL
_refine_ls_goodness_of_fit_ref 1.022
_refine_ls_hydrogen_treatment refall
_refine_ls_matrix_type full
_refine_ls_number_parameters 115
_refine_ls_number_reflns 2071
_refine_ls_number_restraints 0
_refine_ls_restrained_S_all 1.022
_refine_ls_R_factor_all 0.1142
_refine_ls_R_factor_gt 0.0540
_refine_ls_shift/su_max 0.000
_refine_ls_shift/su_mean 0.000
_refine_ls_structure_factor_coef Fsqd
_refine_ls_weighting_details 'calc w=1/[\s^2^(Fo^2^)+(0.0969P)^2^+0.1205P] where P=(Fo^2^+2Fc^2^)/3'
_refine_ls_weighting_scheme calc
_refine_ls_wR_factor_gt 0.1712
_refine_ls_wR_factor_ref 0.2354
_reflns_number_gt 874
_reflns_number_total 2071
_reflns_threshold_expression >2sigma(I)
_cod_data_source_file b811220g.txt
_cod_data_source_block ortho370
_cod_depositor_comments
;
The following automatic conversions were performed:
'_exptl_absorpt_correction_type' value 'multi_scan' changed to
'multi-scan' according to
'/home/saulius/struct/CIF-dictionaries/cif_core.dic' dictionary named
'cif_core.dic' version 2.4.1 from 2010-06-29.

Automatic conversion script
Id: cif_fix_enum 1527 2010-12-29 10:47:43Z saulius 

The following automatic conversions were performed:

'_chemical_melting_point' value '200.5_C' was changed to '473.65' -
it was converted from degrees Celsius(C) to Kelvins(K).

Automatic conversion script
Id: cif_fix_values 1646 2011-03-28 12:23:43Z adriana 
;
_cod_original_sg_symbol_H-M P_b_c_a
_cod_database_code 7202382

loop_
_symmetry_equiv_pos_as_xyz
'x, y, z'
'-x+1/2, -y, z+1/2'
'-x, y+1/2, -z+1/2'
'x+1/2, -y+1/2, -z'
'-x, -y, -z'
'x-1/2, y, -z-1/2'
'x, -y-1/2, z-1/2'
'-x-1/2, y-1/2, z'

loop_
_atom_site_label
_atom_site_type_symbol
_atom_site_fract_x
_atom_site_fract_y
_atom_site_fract_z
_atom_site_U_iso_or_equiv
_atom_site_adp_type
_atom_site_occupancy
_atom_site_symmetry_multiplicity
_atom_site_calc_flag
_atom_site_refinement_flags
_atom_site_disorder_assembly
_atom_site_disorder_group
C1 C 0.9957(2) 0.3979(2) 0.61244(9) 0.0926(6) Uani 1 1 d . . .
C2 C 1.0685(3) 0.5285(3) 0.60810(14) 0.1159(8) Uani 1 1 d . . .
C3 C 1.0311(4) 0.6298(3) 0.65909(18) 0.1300(9) Uani 1 1 d . . .
C4 C 0.9226(4) 0.6003(3) 0.71418(16) 0.1245(8) Uani 1 1 d . . .
C5 C 0.8514(3) 0.4747(3) 0.71820(16) 0.1279(9) Uani 1 1 d . . .
C6 C 0.8854(3) 0.3760(3) 0.66906(12) 0.1120(7) Uani 1 1 d . . .
C7 C 1.0384(3) 0.2930(3) 0.55896(11) 0.1060(7) Uani 1 1 d . . .
C8 C 0.9812(2) 0.1648(3) 0.55533(11) 0.1008(6) Uani 1 1 d . . .
C9 C 1.0264(3) 0.0645(2) 0.50167(12) 0.1107(7) Uani 1 1 d . . .
H2 H 1.137(3) 0.546(2) 0.5727(12) 0.124(8) Uiso 1 1 d . . .
H3 H 1.073(4) 0.716(3) 0.6507(13) 0.154(10) Uiso 1 1 d . . .
H4 H 0.902(4) 0.670(3) 0.7473(18) 0.163(10) Uiso 1 1 d . . .
H5 H 0.769(4) 0.453(3) 0.7590(15) 0.177(10) Uiso 1 1 d . . .
H6 H 0.833(3) 0.280(2) 0.6691(12) 0.136(7) Uiso 1 1 d . . .
H7 H 1.121(3) 0.323(2) 0.5203(11) 0.125(6) Uiso 1 1 d . . .
H8 H 0.902(3) 0.1426(19) 0.5943(11) 0.116(6) Uiso 1 1 d . . .
H9 H 1.112(3) 0.097(2) 0.4626(12) 0.143(8) Uiso 1 1 d . . .

loop_
_atom_site_aniso_label
_atom_site_aniso_U_11
_atom_site_aniso_U_22
_atom_site_aniso_U_33
_atom_site_aniso_U_23
_atom_site_aniso_U_13
_atom_site_aniso_U_12
C1 0.0762(10) 0.1098(14) 0.0918(12) 0.0154(10) -0.0095(8) 0.0095(9)
C2 0.0959(14) 0.143(2) 0.1093(16) 0.0299(15) -0.0017(12) -0.0068(13)
C3 0.1199(19) 0.1089(18) 0.161(2) 0.0177(19) -0.0328(18) -0.0056(15)
C4 0.1098(17) 0.128(2) 0.136(2) -0.0045(18) -0.0123(15) 0.0297(15)
C5 0.1097(16) 0.132(2) 0.142(2) 0.0027(17) 0.0189(15) 0.0163(14)
C6 0.0973(13) 0.1140(16) 0.1248(16) 0.0075(13) 0.0184(12) 0.0046(12)
C7 0.0857(12) 0.1383(19) 0.0941(13) 0.0160(12) 0.0028(10) 0.0056(11)
C8 0.0826(11) 0.1283(17) 0.0915(13) 0.0056(12) -0.0006(10) 0.0060(11)
C9 0.0911(13) 0.1409(18) 0.0999(13) 0.0015(16) -0.0048(10) 0.0090(13)

loop_
_atom_type_symbol
_atom_type_description
_atom_type_scat_dispersion_real
_atom_type_scat_dispersion_imag
_atom_type_scat_source
C C 0.0033 0.0016 'International Tables Vol C Tables 4.2.6.8 and 6.1.1.4'
H H 0.0000 0.0000 'International Tables Vol C Tables 4.2.6.8 and 6.1.1.4'

loop_
_geom_angle_atom_site_label_1
_geom_angle_atom_site_label_2
_geom_angle_atom_site_label_3
_geom_angle
_geom_angle_site_symmetry_1
_geom_angle_site_symmetry_3
_geom_angle_publ_flag
C6 C1 C2 116.3(2) . . ?
C6 C1 C7 123.8(2) . . ?
C2 C1 C7 119.9(2) . . ?
C1 C2 C3 120.8(3) . . ?
C1 C2 H2 118.5(15) . . ?
C3 C2 H2 120.6(15) . . ?
C4 C3 C2 119.7(3) . . ?
C4 C3 H3 123.2(17) . . ?
C2 C3 H3 116.9(17) . . ?
C5 C4 C3 119.6(3) . . ?
C5 C4 H4 123.5(18) . . ?
C3 C4 H4 116.9(18) . . ?
C4 C5 C6 121.4(3) . . ?
C4 C5 H5 119.8(17) . . ?
C6 C5 H5 118.8(17) . . ?
C5 C6 C1 122.1(2) . . ?
C5 C6 H6 124.5(13) . . ?
C1 C6 H6 113.4(13) . . ?
C8 C7 C1 127.5(2) . . ?
C8 C7 H7 117.1(12) . . ?
C1 C7 H7 115.4(12) . . ?
C7 C8 C9 125.8(2) . . ?
C7 C8 H8 112.7(11) . . ?
C9 C8 H8 121.4(11) . . ?
C9 C9 C8 126.5(3) 5_756 . ?
C9 C9 H9 117.2(13) 5_756 . ?
C8 C9 H9 116.3(13) . . ?

loop_
_geom_bond_atom_site_label_1
_geom_bond_atom_site_label_2
_geom_bond_distance
_geom_bond_site_symmetry_2
_geom_bond_publ_flag
C1 C6 1.379(3) . ?
C1 C2 1.390(3) . ?
C1 C7 1.457(3) . ?
C2 C3 1.392(4) . ?
C2 H2 0.86(2) . ?
C3 C4 1.362(4) . ?
C3 H3 0.91(3) . ?
C4 C5 1.340(4) . ?
C4 H4 0.93(3) . ?
C5 C6 1.346(3) . ?
C5 H5 1.02(3) . ?
C6 H6 1.02(2) . ?
C7 C8 1.320(3) . ?
C7 H7 1.01(2) . ?
C8 C9 1.434(3) . ?
C8 H8 0.98(2) . ?
C9 C9 1.317(5) 5_756 ?
C9 H9 1.04(3) . ?

loop_
_geom_torsion_atom_site_label_1
_geom_torsion_atom_site_label_2
_geom_torsion_atom_site_label_3
_geom_torsion_atom_site_label_4
_geom_torsion
_geom_torsion_site_symmetry_1
_geom_torsion_site_symmetry_2
_geom_torsion_site_symmetry_3
_geom_torsion_site_symmetry_4
_geom_torsion_publ_flag
C6 C1 C2 C3 0.4(3) . . . . ?
C7 C1 C2 C3 -179.25(18) . . . . ?
C1 C2 C3 C4 0.4(3) . . . . ?
C2 C3 C4 C5 -0.9(4) . . . . ?
C3 C4 C5 C6 0.4(4) . . . . ?
C4 C5 C6 C1 0.5(4) . . . . ?
C2 C1 C6 C5 -0.9(3) . . . . ?
C7 C1 C6 C5 178.8(2) . . . . ?
C6 C1 C7 C8 0.2(3) . . . . ?
C2 C1 C7 C8 179.91(19) . . . . ?
C1 C7 C8 C9 179.98(17) . . . . ?
C7 C8 C9 C9 178.3(2) . . . 5_756 ?
